data_4323210
loop_
_publ_author_name
'Shin Takemoto'
'Shigeki Kuwata'
'Yoshiaki Nishibayashi'
'Masanobu Hidai'

_publ_contact_author
;
    Masanobu Hidai
  Department of Chemistry and Biotechnology
  Graduate School of Engineering
  The University of Tokyo
  Hongo, Bunkyo-ku, Tokyo 113-8656
  Japan
;
_publ_contact_author_email ' hidai@chembio.t.u-tokyo.ac.jp '
_publ_contact_author_fax ' 81-3-5800-6945 '
_publ_contact_author_phone ' 81-3-5800-6945 '
_publ_section_title
;
 Synthesis of Heterobimetallic Fe-M (M = Ni, Pd, Pt) Complexes Containing
 the 1,1'-Ferrocenedithiolato Ligand and Their Conversion to Trinuclear
 Complexes
;
_journal_name_full 'Inorganic Chemistry'
_journal_page_first 6428
_journal_page_last 6434
_journal_paper_doi 10.1021/ic9806129
_journal_volume 37
_journal_year 1998
_chemical_formula_sum 'C66 H64 F12 Fe Ni2 O P6 S2'
_space_group_IT_number 14
_symmetry_cell_setting monoclinic
_symmetry_Int_Tables_number 14
_symmetry_space_group_name_Hall '-P 2yab'
_symmetry_space_group_name_H-M 'P 1 21/a 1'
_audit_creation_date 'Sun May 24 19:15:53 1998'
_audit_creation_method 'from TEXRAY.INF file'
_cell_angle_alpha 90
_cell_angle_beta 95.24(4)
_cell_angle_gamma 90
_cell_formula_units_Z 4.00
_cell_length_a 14.994(6)
_cell_length_b 28.130(9)
_cell_length_c 15.667(9)
_cell_measurement_reflns_used 25
_cell_measurement_temperature 23.0
_cell_measurement_theta_max 33.36
_cell_measurement_theta_min 22.51
_cell_volume 6580(5)
_computing_cell_refinement 'MSC/AFC Diffractometer Control'
_computing_data_collection 'MSC/AFC Diffractometer Control'
_computing_data_reduction 'teXsan: PROCESS (MSC)'
_computing_publication_material 'teXsan: FINISH (MSC)'
_computing_structure_refinement 'teXsan: LS (MSC)'
_computing_structure_solution 'DIRDIF92 (PATTY)'
_diffrn_ambient_temperature 23.0
_diffrn_measurement_device AFC7R
_diffrn_measurement_method 'omega/2-theta scans'
_diffrn_orient_matrix_UB_11 0.00050
_diffrn_orient_matrix_UB_12 0.02731
_diffrn_orient_matrix_UB_13 -0.04082
_diffrn_orient_matrix_UB_21 0.00483
_diffrn_orient_matrix_UB_22 0.02268
_diffrn_orient_matrix_UB_23 0.04935
_diffrn_orient_matrix_UB_31 0.06680
_diffrn_orient_matrix_UB_32 -0.00185
_diffrn_orient_matrix_UB_33 0.00261
_diffrn_radiation_monochromator graphite
_diffrn_radiation_source 'X-ray tube'
_diffrn_radiation_type MoKalpha
_diffrn_radiation_wavelength 0.7107
_diffrn_reflns_av_R_equivalents 6.39
_diffrn_reflns_limit_h_max 17
_diffrn_reflns_limit_h_min 0
_diffrn_reflns_limit_k_max 28
_diffrn_reflns_limit_k_min 0
_diffrn_reflns_limit_l_max 20
_diffrn_reflns_limit_l_min -13
_diffrn_reflns_number 12536
_diffrn_reflns_theta_max 27.4695
_diffrn_standards_decay_% -8.64
_diffrn_standards_interval_count 150
_diffrn_standards_number 3
_exptl_absorpt_coefficient_mu_cm 10.698
_exptl_absorpt_correction_T_max 1.000
_exptl_absorpt_correction_T_min 0.937
_exptl_absorpt_correction_type psi-scan
_exptl_crystal_colour 'dark brown'
_exptl_crystal_density_diffrn 1.539
_exptl_crystal_description prismatic
_exptl_crystal_F_000 3120.00
_exptl_crystal_size_max 0.900
_exptl_crystal_size_mid 0.200
_exptl_crystal_size_min 0.100
_refine_diff_density_max -0.59550
_refine_diff_density_min 0.78120
_refine_ls_extinction_coef 0.00000
_refine_ls_extinction_method Zachariasen_type_2_Gaussian_isotropic
_refine_ls_goodness_of_fit_obs 2.390
_refine_ls_matrix_type full
_refine_ls_number_parameters 511
_refine_ls_number_reflns 4308
_refine_ls_number_restraints 0
_refine_ls_R_factor_obs 0.0780
_refine_ls_shift/esd_max 8.6650
_refine_ls_structure_factor_coef F
_refine_ls_weighting_scheme sigma
_refine_ls_wR_factor_obs 0.0600
_cod_data_source_file ic9806129_4.cif
_cod_data_source_block '[{Ni(dppe)}2(m-S2fc)][PF6]2'
_cod_original_cell_volume 6580(4)
_cod_original_sg_symbol_H-M 'P 21/a '
_cod_original_formula_sum 'C66 H64 P6 F12 S2 O Fe Ni2'
_cod_database_code 4323210

loop_
_symmetry_equiv_pos_as_xyz
'   +x,   +y,   +z'
'1/2-x,1/2+y,   -z'
'   -x,   -y,   -z'
'1/2+x,1/2-y,   +z'

loop_
_atom_site_aniso_label
_atom_site_aniso_U_11
_atom_site_aniso_U_22
_atom_site_aniso_U_33
_atom_site_aniso_U_12
_atom_site_aniso_U_13
_atom_site_aniso_U_23
Ni1 0.044(1) 0.033(1) 0.045(1) 0.004(1) -0.0020(10) -0.0010(9)
Ni2 0.056(1) 0.033(1) 0.044(1) 0.005(1) -0.006(1) -0.0076(10)
Fe1 0.050(2) 0.042(1) 0.051(1) -0.002(1) -0.003(1) -0.003(1)
S1 0.062(3) 0.029(2) 0.047(2) 0.006(2) -0.003(2) -0.002(2)
S2 0.045(3) 0.034(2) 0.057(3) 0.001(2) -0.003(2) -0.002(2)
P1 0.055(3) 0.040(2) 0.050(3) 0.010(2) -0.004(2) -0.002(2)
P2 0.044(3) 0.050(3) 0.058(3) 0.003(2) -0.002(2) 0.007(2)
P3 0.072(3) 0.041(3) 0.063(3) 0.010(3) -0.010(3) -0.016(2)
P4 0.070(3) 0.047(3) 0.049(3) 0.006(2) -0.002(2) -0.007(2)
P5 0.111(6) 0.105(5) 0.086(5) 0.025(4) 0.007(4) -0.002(4)
P6 0.130(7) 0.144(7) 0.098(6) -0.060(6) 0.007(5) 0.005(5)
C1 0.06(1) 0.040(10) 0.04(1) -0.008(9) 0.018(9) 0.009(8)
C2 0.07(1) 0.04(1) 0.06(1) 0.003(9) 0.004(10) 0.006(9)
C3 0.07(1) 0.04(1) 0.07(1) -0.029(10) 0.00(1) -0.013(9)
C4 0.05(1) 0.07(1) 0.06(1) -0.012(10) 0.025(10) -0.005(10)
C5 0.06(1) 0.05(1) 0.06(1) -0.017(9) 0.02(1) -0.009(9)
C6 0.04(1) 0.038(9) 0.06(1) 0.011(8) 0.004(9) 0.003(8)
C7 0.05(1) 0.041(10) 0.05(1) 0.002(8) -0.008(9) 0.006(8)
C8 0.08(2) 0.05(1) 0.06(1) -0.02(1) -0.02(1) 0.016(9)
C9 0.06(1) 0.06(1) 0.09(1) 0.01(1) -0.02(1) 0.01(1)
C10 0.07(1) 0.035(10) 0.06(1) 0.009(9) 0.00(1) -0.005(8)
C11 0.07(1) 0.05(1) 0.06(1) 0.019(10) -0.007(10) -0.004(9)
C12 0.05(1) 0.09(1) 0.05(1) 0.01(1) 0.006(8) 0.009(10)
C13 0.11(2) 0.04(1) 0.08(1) 0.00(1) 0.01(1) -0.042(9)
C14 0.11(2) 0.06(1) 0.07(1) 0.00(1) 0.00(1) -0.03(1)

loop_
_atom_site_label
_atom_site_fract_x
_atom_site_fract_y
_atom_site_fract_z
_atom_site_U_iso_or_equiv
_atom_site_thermal_displace_type
_atom_site_calc_flag
_atom_site_calc_attached_atom
Ni1 0.2474(1) 0.11534(6) 0.8346(1) 0.0409 Uij ? ?
Ni2 0.3317(1) 0.07430(6) 0.6867(1) 0.0451 Uij ? ?
Fe1 0.5047(1) 0.10727(8) 0.8839(1) 0.0479 Uij ? ?
S1 0.3363(3) 0.1481(1) 0.7424(2) 0.0462 Uij ? ?
S2 0.3175(3) 0.0465(1) 0.8180(2) 0.0454 Uij ? ?
P1 0.1647(3) 0.1791(1) 0.8377(3) 0.0489 Uij ? ?
P2 0.1621(3) 0.0852(1) 0.9258(3) 0.0510 Uij ? ?
P3 0.3197(3) 0.0019(1) 0.6373(3) 0.0594 Uij ? ?
P4 0.3274(3) 0.0966(1) 0.5508(3) 0.0559 Uij ? ?
P5 0.7903(4) 0.0488(2) 0.7181(4) 0.1007 Uij ? ?
P6 0.5131(6) 0.2712(3) 1.1475(5) 0.1241 Uij ? ?
F1 0.8870(9) 0.0710(5) 0.7412(8) 0.172(6) Uij ? ?
F2 0.7987(9) 0.0642(5) 0.6237(9) 0.169(5) Uij ? ?
F3 0.7825(9) 0.0323(5) 0.8085(10) 0.192(6) Uij ? ?
F4 0.7423(8) 0.0949(5) 0.7395(8) 0.163(5) Uij ? ?
F5 0.6943(10) 0.0258(5) 0.6905(9) 0.181(6) Uij ? ?
F6 0.8384(10) 0.0018(5) 0.6960(9) 0.185(6) Uij ? ?
F7 0.609(2) 0.261(1) 1.117(2) 0.16(1) Uij ? ?
F8 0.506(2) 0.2274(10) 1.208(2) 0.18(1) Uij ? ?
F9 0.496(1) 0.3159(7) 1.086(1) 0.119(7) Uij ? ?
F10 0.406(2) 0.288(1) 1.163(2) 0.163(9) Uij ? ?
F11 0.468(2) 0.234(1) 1.089(2) 0.23(1) Uij ? ?
F12 0.567(3) 0.301(2) 1.207(3) 0.26(2) Uij ? ?
F13 0.578(3) 0.221(1) 1.126(2) 0.15(1) Uij ? ?
F14 0.420(3) 0.247(2) 1.148(3) 0.15(1) Uij ? ?
F15 0.540(2) 0.257(1) 1.244(2) 0.11(1) Uij ? ?
F16 0.499(2) 0.263(1) 1.045(2) 0.12(1) Uij ? ?
F17 0.606(4) 0.297(2) 1.142(4) 0.22(2) Uij ? ?
F18 0.482(3) 0.312(1) 1.220(2) 0.16(1) Uij ? ?
O1 0.310(1) 0.3131(8) 1.399(1) 0.201(8) Uij ? ?
C1 0.440(1) 0.1549(5) 0.8077(9) 0.0458 Uij ? ?
C2 0.448(1) 0.1727(5) 0.8923(10) 0.0565 Uij ? ?
C3 0.544(1) 0.1750(5) 0.917(1) 0.0639 Uij ? ?
C4 0.589(1) 0.1586(6) 0.850(1) 0.0573 Uij ? ?
C5 0.527(1) 0.1477(5) 0.7816(10) 0.0544 Uij ? ?
C6 0.4246(10) 0.0504(5) 0.8728(9) 0.0461 Uij ? ?
C7 0.4440(10) 0.0614(5) 0.9620(9) 0.0464 Uij ? ?
C8 0.539(1) 0.0586(6) 0.978(1) 0.0664 Uij ? ?
C9 0.578(1) 0.0464(6) 0.903(1) 0.0718 Uij ? ?
C10 0.509(1) 0.0404(5) 0.8376(10) 0.0565 Uij ? ?
C11 0.083(1) 0.1714(5) 0.9157(9) 0.0622 Uij ? ?
C12 0.0572(9) 0.1183(6) 0.9163(9) 0.0600 Uij ? ?
C13 0.355(1) 0.0019(5) 0.529(1) 0.0752 Uij ? ?
C14 0.311(1) 0.0440(6) 0.482(1) 0.0784 Uij ? ?
C15 0.0933(10) 0.1875(5) 0.7398(9) 0.055(4) Uij ? ?
C16 0.071(1) 0.1487(7) 0.689(1) 0.091(6) Uij ? ?
C17 0.000(1) 0.1538(7) 0.622(1) 0.106(7) Uij ? ?
C18 -0.040(1) 0.1952(8) 0.609(1) 0.111(7) Uij ? ?
C19 -0.017(1) 0.2347(7) 0.652(1) 0.108(7) Uij ? ?
C20 0.049(1) 0.2308(6) 0.722(1) 0.071(5) Uij ? ?
C21 0.2260(9) 0.2346(5) 0.8590(9) 0.052(4) Uij ? ?
C22 0.2629(10) 0.2581(6) 0.7958(10) 0.061(5) Uij ? ?
C23 0.317(1) 0.2993(6) 0.814(1) 0.086(6) Uij ? ?
C24 0.327(1) 0.3120(6) 0.897(1) 0.082(6) Uij ? ?
C25 0.294(1) 0.2907(6) 0.961(1) 0.080(6) Uij ? ?
C26 0.239(1) 0.2509(6) 0.945(1) 0.073(5) Uij ? ?
C27 0.2070(9) 0.0982(5) 1.0341(9) 0.048(4) Uij ? ?
C28 0.172(1) 0.0784(6) 1.105(1) 0.080(6) Uij ? ?
C29 0.197(1) 0.0943(6) 1.187(1) 0.083(6) Uij ? ?
C30 0.258(1) 0.1302(6) 1.200(1) 0.079(6) Uij ? ?
C31 0.294(1) 0.1500(6) 1.133(1) 0.071(5) Uij ? ?
C32 0.271(1) 0.1339(5) 1.0490(9) 0.063(5) Uij ? ?
C33 0.138(1) 0.0226(6) 0.9196(10) 0.062(5) Uij ? ?
C34 0.191(1) -0.0108(7) 0.963(1) 0.100(7) Uij ? ?
C35 0.175(1) -0.0604(8) 0.954(1) 0.114(7) Uij ? ?
C36 0.110(1) -0.0749(7) 0.896(1) 0.100(7) Uij ? ?
C37 0.056(1) -0.0447(7) 0.853(1) 0.096(6) Uij ? ?
C38 0.068(1) 0.0049(6) 0.862(1) 0.074(5) Uij ? ?
C39 0.206(1) -0.0145(6) 0.6248(9) 0.058(5) Uij ? ?
C40 0.139(1) 0.0153(6) 0.642(1) 0.074(5) Uij ? ?
C41 0.049(1) 0.0048(7) 0.631(1) 0.104(7) Uij ? ?
C42 0.023(1) -0.0382(7) 0.600(1) 0.101(7) Uij ? ?
C43 0.085(1) -0.0695(7) 0.582(1) 0.098(7) Uij ? ?
C44 0.175(1) -0.0597(7) 0.591(1) 0.104(7) Uij ? ?
C45 0.385(1) -0.0469(6) 0.697(1) 0.067(5) Uij ? ?
C46 0.340(1) -0.0706(6) 0.756(1) 0.086(6) Uij ? ?
C47 0.390(1) -0.1073(7) 0.806(1) 0.108(7) Uij ? ?
C48 0.475(1) -0.1084(7) 0.789(1) 0.107(7) Uij ? ?
C49 0.524(1) -0.0837(8) 0.740(1) 0.120(8) Uij ? ?
C50 0.473(1) -0.0490(7) 0.687(1) 0.096(7) Uij ? ?
C51 0.4321(10) 0.1197(5) 0.5226(9) 0.054(4) Uij ? ?
C52 0.511(1) 0.1047(5) 0.5676(9) 0.064(5) Uij ? ?
C53 0.594(1) 0.1208(6) 0.544(1) 0.071(5) Uij ? ?
C54 0.599(1) 0.1509(6) 0.476(1) 0.083(6) Uij ? ?
C55 0.520(1) 0.1650(6) 0.432(1) 0.081(6) Uij ? ?
C56 0.437(1) 0.1503(6) 0.454(1) 0.082(6) Uij ? ?
C57 0.241(1) 0.1394(6) 0.510(1) 0.068(5) Uij ? ?
C58 0.184(1) 0.1278(6) 0.440(1) 0.090(6) Uij ? ?
C59 0.119(1) 0.1627(7) 0.408(1) 0.100(7) Uij ? ?
C60 0.118(1) 0.2029(8) 0.447(1) 0.127(8) Uij ? ?
C61 0.176(1) 0.2181(7) 0.514(1) 0.099(7) Uij ? ?
C62 0.240(1) 0.1834(7) 0.545(1) 0.089(6) Uij ? ?
C63 0.290(3) 0.324(2) 1.314(3) 0.33(2) Uij ? ?
C64 0.250(2) 0.286(1) 1.276(2) 0.25(2) Uij ? ?
C65 0.305(2) 0.2466(9) 1.319(2) 0.16(1) Uij ? ?
C66 0.362(2) 0.271(1) 1.386(2) 0.19(1) Uij ? ?
H1 0.4008 0.1813 0.9258 0.0666 Uij ? ?
H2 0.5713 0.1859 0.9706 0.0758 Uij ? ?
H3 0.6518 0.1553 0.8508 0.0654 Uij ? ?
H4 0.5401 0.1371 0.7266 0.0678 Uij ? ?
H5 0.4023 0.0689 1.0022 0.0545 Uij ? ?
H6 0.5718 0.0643 1.0315 0.0746 Uij ? ?
H7 0.6400 0.0427 0.8976 0.0804 Uij ? ?
H8 0.5161 0.0314 0.7802 0.0637 Uij ? ?
H9 0.1083 0.1807 0.9710 0.0667 Uij ? ?
H10 0.0314 0.1902 0.9000 0.0667 Uij ? ?
H11 0.0225 0.1102 0.8645 0.0672 Uij ? ?
H12 0.0238 0.1117 0.9636 0.0672 Uij ? ?
H13 0.4186 0.0049 0.5305 0.0870 Uij ? ?
H14 0.3373 -0.0268 0.4999 0.0870 Uij ? ?
H15 0.2483 0.0379 0.4710 0.0890 Uij ? ?
H16 0.3363 0.0492 0.4300 0.0890 Uij ? ?
H17 0.1009 0.1192 0.6985 0.1080 Uij ? ?
H18 -0.0179 0.1274 0.5870 0.1212 Uij ? ?
H19 -0.0884 0.1969 0.5663 0.1276 Uij ? ?
H20 -0.0433 0.2644 0.6361 0.1251 Uij ? ?
H21 0.0637 0.2576 0.7579 0.0823 Uij ? ?
H22 0.2529 0.2471 0.7384 0.0723 Uij ? ?
H23 0.3436 0.3166 0.7711 0.0982 Uij ? ?
H24 0.3619 0.3396 0.9104 0.0896 Uij ? ?
H25 0.3079 0.3021 1.0179 0.0935 Uij ? ?
H26 0.2112 0.2355 0.9899 0.0859 Uij ? ?
H27 0.1288 0.0535 1.0966 0.0987 Uij ? ?
H28 0.1727 0.0801 1.2347 0.0955 Uij ? ?
H29 0.2749 0.1412 1.2561 0.0925 Uij ? ?
H30 0.3356 0.1752 1.1427 0.0846 Uij ? ?
H31 0.2982 0.1474 1.0025 0.0766 Uij ? ?
H32 0.2398 -0.0004 1.0015 0.1070 Uij ? ?
H33 0.2095 -0.0827 0.9882 0.1338 Uij ? ?
H34 0.1026 -0.1080 0.8851 0.1146 Uij ? ?
H35 0.0080 -0.0565 0.8158 0.1086 Uij ? ?
H36 0.0291 0.0261 0.8288 0.0833 Uij ? ?
H37 0.1557 0.0460 0.6630 0.0855 Uij ? ?
H38 0.0057 0.0274 0.6459 0.1139 Uij ? ?
H39 -0.0391 -0.0459 0.5904 0.1105 Uij ? ?
H40 0.0657 -0.1001 0.5618 0.1220 Uij ? ?
H41 0.2170 -0.0827 0.5751 0.1229 Uij ? ?
H42 0.2795 -0.0637 0.7638 0.0995 Uij ? ?
H43 0.3654 -0.1275 0.8465 0.1219 Uij ? ?
H44 0.5083 -0.1330 0.8187 0.1184 Uij ? ?
H45 0.5872 -0.0882 0.7392 0.1311 Uij ? ?
H46 0.5005 -0.0291 0.6477 0.1204 Uij ? ?
H47 0.5095 0.0834 0.6145 0.0816 Uij ? ?
H48 0.6476 0.1108 0.5760 0.0797 Uij ? ?
H49 0.6549 0.1615 0.4594 0.0949 Uij ? ?
H50 0.5229 0.1857 0.3840 0.0888 Uij ? ?
H51 0.3836 0.1611 0.4223 0.0962 Uij ? ?
H52 0.1873 0.0977 0.4128 0.1065 Uij ? ?
H53 0.0788 0.1564 0.3586 0.1089 Uij ? ?
H54 0.0713 0.2243 0.4278 0.1499 Uij ? ?
H55 0.1734 0.2491 0.5384 0.1131 Uij ? ?
H56 0.2831 0.1913 0.5906 0.1008 Uij ? ?
H57 0.2488 0.3503 1.3086 0.2944 Uij ? ?
H58 0.3416 0.3320 1.2870 0.2944 Uij ? ?
H59 0.1890 0.2835 1.2871 0.2481 Uij ? ?
H60 0.2543 0.2860 1.2159 0.2481 Uij ? ?
H61 0.2681 0.2237 1.3433 0.1689 Uij ? ?
H62 0.3407 0.2313 1.2801 0.1689 Uij ? ?
H63 0.4185 0.2781 1.3676 0.2042 Uij ? ?
H64 0.3692 0.2520 1.4368 0.2271 Uij ? ?

loop_
_atom_type_symbol
_atom_type_oxidation_number
_atom_type_number_in_cell
_atom_type_scat_dispersion_real
_atom_type_scat_dispersion_imag
_atom_type_scat_source
C 0 264 0.003 0.002 'International Tables'
H 0 256 0.000 0.000 'International Tables'
S 0 8 0.125 0.123 'International Tables'
P 0 24 0.102 0.094 'International Tables'
F 0 48 0.017 0.010 'International Tables'
Fe 0 4 0.346 0.844 'International Tables'
Ni 0 8 0.339 1.112 'International Tables'
O 0 4 0.011 0.006 'International Tables'

loop_
_geom_angle_atom_site_label_1
_geom_angle_atom_site_label_2
_geom_angle_atom_site_label_3
_geom_angle
_geom_angle_site_symmetry_1
_geom_angle_site_symmetry_2
_geom_angle_site_symmetry_3
_geom_angle_publ_flag
S(1) Ni(1) S(2) 88.2(2) ? ? ? yes
S(1) Ni(1) P(1) 92.8(2) ? ? ? yes
S(1) Ni(1) P(2) 178.6(2) ? ? ? yes
S(2) Ni(1) P(1) 172.2(2) ? ? ? yes
S(2) Ni(1) P(2) 92.8(2) ? ? ? yes
P(1) Ni(1) P(2) 86.4(2) ? ? ? yes
S(1) Ni(2) S(2) 88.1(2) ? ? ? yes
S(1) Ni(2) P(3) 176.3(2) ? ? ? yes
S(1) Ni(2) P(4) 96.2(2) ? ? ? yes
S(2) Ni(2) P(3) 89.3(2) ? ? ? yes
S(2) Ni(2) P(4) 171.8(2) ? ? ? yes
P(3) Ni(2) P(4) 86.0(2) ? ? ? yes
C(1) Fe(1) C(2) 41.1(5) ? ? ? yes
C(1) Fe(1) C(3) 68.8(6) ? ? ? yes
C(1) Fe(1) C(4) 68.9(6) ? ? ? yes
C(1) Fe(1) C(5) 41.1(5) ? ? ? yes
C(1) Fe(1) C(6) 103.5(6) ? ? ? yes
C(1) Fe(1) C(7) 124.5(6) ? ? ? yes
C(1) Fe(1) C(8) 164.5(7) ? ? ? yes
C(1) Fe(1) C(9) 151.6(7) ? ? ? yes
C(1) Fe(1) C(10) 116.3(6) ? ? ? yes
C(2) Fe(1) C(3) 41.9(6) ? ? ? yes
C(2) Fe(1) C(4) 69.2(6) ? ? ? yes
C(2) Fe(1) C(5) 69.0(6) ? ? ? yes
C(2) Fe(1) C(6) 118.5(6) ? ? ? yes
C(2) Fe(1) C(7) 108.7(6) ? ? ? yes
C(2) Fe(1) C(8) 129.8(7) ? ? ? yes
C(2) Fe(1) C(9) 166.1(7) ? ? ? yes
C(2) Fe(1) C(10) 153.2(7) ? ? ? yes
C(3) Fe(1) C(4) 39.5(6) ? ? ? yes
C(3) Fe(1) C(5) 67.3(6) ? ? ? yes
C(3) Fe(1) C(6) 157.5(7) ? ? ? yes
C(3) Fe(1) C(7) 124.6(6) ? ? ? yes
C(3) Fe(1) C(8) 113.2(6) ? ? ? yes
C(3) Fe(1) C(9) 127.2(7) ? ? ? yes
C(3) Fe(1) C(10) 160.1(7) ? ? ? yes
C(4) Fe(1) C(5) 40.3(5) ? ? ? yes
C(4) Fe(1) C(6) 159.2(7) ? ? ? yes
C(4) Fe(1) C(7) 158.3(6) ? ? ? yes
C(4) Fe(1) C(8) 123.1(7) ? ? ? yes
C(4) Fe(1) C(9) 107.4(7) ? ? ? yes
C(4) Fe(1) C(10) 122.1(7) ? ? ? yes
C(5) Fe(1) C(6) 121.5(6) ? ? ? yes
C(5) Fe(1) C(7) 160.7(6) ? ? ? yes
C(5) Fe(1) C(8) 154.4(8) ? ? ? yes
C(5) Fe(1) C(9) 117.7(7) ? ? ? yes
C(5) Fe(1) C(10) 103.1(6) ? ? ? yes
C(6) Fe(1) C(7) 41.5(5) ? ? ? yes
C(6) Fe(1) C(8) 68.7(6) ? ? ? yes
C(6) Fe(1) C(9) 69.6(6) ? ? ? yes
C(6) Fe(1) C(10) 42.4(5) ? ? ? yes
C(7) Fe(1) C(8) 40.9(5) ? ? ? yes
C(7) Fe(1) C(9) 69.2(6) ? ? ? yes
C(7) Fe(1) C(10) 70.0(6) ? ? ? yes
C(8) Fe(1) C(9) 39.9(6) ? ? ? yes
C(8) Fe(1) C(10) 67.6(6) ? ? ? yes
C(9) Fe(1) C(10) 40.2(6) ? ? ? yes
Ni(1) S(1) Ni(2) 82.6(1) ? ? ? yes
Ni(1) S(1) C(1) 102.3(5) ? ? ? yes
Ni(2) S(1) C(1) 108.2(5) ? ? ? yes
Ni(1) S(2) Ni(2) 83.6(1) ? ? ? yes
Ni(1) S(2) C(6) 108.0(5) ? ? ? yes
Ni(2) S(2) C(6) 105.6(5) ? ? ? yes
Ni(1) P(1) C(11) 109.6(5) ? ? ? yes
Ni(1) P(1) C(15) 112.5(5) ? ? ? yes
Ni(1) P(1) C(21) 115.4(5) ? ? ? yes
C(11) P(1) C(15) 101.7(7) ? ? ? yes
C(11) P(1) C(21) 109.7(7) ? ? ? yes
C(15) P(1) C(21) 107.0(7) ? ? ? yes
Ni(1) P(2) C(12) 107.6(5) ? ? ? yes
Ni(1) P(2) C(27) 110.4(5) ? ? ? yes
Ni(1) P(2) C(33) 118.4(5) ? ? ? yes
C(12) P(2) C(27) 102.6(7) ? ? ? yes
C(12) P(2) C(33) 109.0(8) ? ? ? yes
C(27) P(2) C(33) 107.8(7) ? ? ? yes
Ni(2) P(3) C(13) 108.0(5) ? ? ? yes
Ni(2) P(3) C(39) 109.3(6) ? ? ? yes
Ni(2) P(3) C(45) 118.7(5) ? ? ? yes
C(13) P(3) C(39) 105.0(8) ? ? ? yes
C(13) P(3) C(45) 106.3(8) ? ? ? yes
C(39) P(3) C(45) 108.6(8) ? ? ? yes
Ni(2) P(4) C(14) 108.8(6) ? ? ? yes
Ni(2) P(4) C(51) 113.0(5) ? ? ? yes
Ni(2) P(4) C(57) 118.6(6) ? ? ? yes
C(14) P(4) C(51) 103.1(8) ? ? ? yes
C(14) P(4) C(57) 105.6(8) ? ? ? yes
C(51) P(4) C(57) 106.5(8) ? ? ? yes
F(1) P(5) F(2) 87.5(8) ? ? ? yes
F(1) P(5) F(3) 93.1(8) ? ? ? yes
F(1) P(5) F(4) 93.1(8) ? ? ? yes
F(1) P(5) F(5) 177.3(9) ? ? ? yes
F(1) P(5) F(6) 87.3(8) ? ? ? yes
F(2) P(5) F(3) 178.2(10) ? ? ? yes
F(2) P(5) F(4) 93.0(8) ? ? ? yes
F(2) P(5) F(5) 90.3(7) ? ? ? yes
F(2) P(5) F(6) 87.0(8) ? ? ? yes
F(3) P(5) F(4) 88.6(8) ? ? ? yes
F(3) P(5) F(5) 89.1(8) ? ? ? yes
F(3) P(5) F(6) 91.4(9) ? ? ? yes
F(4) P(5) F(5) 88.3(8) ? ? ? yes
F(4) P(5) F(6) 179.5(9) ? ? ? yes
F(5) P(5) F(6) 91.2(8) ? ? ? yes
F(7) P(6) F(8) 99(1) ? ? ? yes
F(7) P(6) F(9) 93(1) ? ? ? yes
F(7) P(6) F(10) 169(1) ? ? ? yes
F(7) P(6) F(11) 94(1) ? ? ? yes
F(7) P(6) F(12) 80(2) ? ? ? yes
F(7) P(6) F(13) 43(1) ? ? ? yes
F(7) P(6) F(14) 140(2) ? ? ? yes
F(7) P(6) F(15) 94(1) ? ? ? yes
F(7) P(6) F(16) 73(1) ? ? ? yes
F(7) P(6) F(17) 39(2) ? ? ? yes
F(7) P(6) F(18) 128(1) ? ? ? yes
F(8) P(6) F(9) 166(1) ? ? ? yes
F(8) P(6) F(10) 90(1) ? ? ? yes
F(8) P(6) F(11) 76(1) ? ? ? yes
F(8) P(6) F(12) 97(1) ? ? ? yes
F(8) P(6) F(13) 63(1) ? ? ? yes
F(8) P(6) F(14) 62(1) ? ? ? yes
F(8) P(6) F(15) 40(1) ? ? ? yes
F(8) P(6) F(16) 118(1) ? ? ? yes
F(8) P(6) F(17) 119(2) ? ? ? yes
F(8) P(6) F(18) 94(1) ? ? ? yes
F(9) P(6) F(10) 76(1) ? ? ? yes
F(9) P(6) F(11) 97(1) ? ? ? yes
F(9) P(6) F(12) 89(1) ? ? ? yes
F(9) P(6) F(13) 125(1) ? ? ? yes
F(9) P(6) F(14) 104(1) ? ? ? yes
F(9) P(6) F(15) 142(1) ? ? ? yes
F(9) P(6) F(16) 60(1) ? ? ? yes
F(9) P(6) F(17) 72(1) ? ? ? yes
F(9) P(6) F(18) 80(1) ? ? ? yes
F(10) P(6) F(11) 83(1) ? ? ? yes
F(10) P(6) F(12) 103(2) ? ? ? yes
F(10) P(6) F(13) 141(1) ? ? ? yes
F(10) P(6) F(14) 42(1) ? ? ? yes
F(10) P(6) F(15) 95(1) ? ? ? yes
F(10) P(6) F(16) 97(1) ? ? ? yes
F(10) P(6) F(17) 136(2) ? ? ? yes
F(10) P(6) F(18) 53(1) ? ? ? yes
F(11) P(6) F(12) 171(2) ? ? ? yes
F(11) P(6) F(13) 63(1) ? ? ? yes
F(11) P(6) F(14) 49(1) ? ? ? yes
F(11) P(6) F(15) 117(2) ? ? ? yes
F(11) P(6) F(16) 44(1) ? ? ? yes
F(11) P(6) F(17) 129(3) ? ? ? yes
F(11) P(6) F(18) 137(2) ? ? ? yes
F(12) P(6) F(13) 107(2) ? ? ? yes
F(12) P(6) F(14) 134(2) ? ? ? yes
F(12) P(6) F(15) 56(1) ? ? ? yes
F(12) P(6) F(16) 137(2) ? ? ? yes
F(12) P(6) F(17) 47(2) ? ? ? yes
F(12) P(6) F(18) 49(1) ? ? ? yes
F(13) P(6) F(14) 99(2) ? ? ? yes
F(13) P(6) F(15) 83(1) ? ? ? yes
F(13) P(6) F(16) 73(1) ? ? ? yes
F(13) P(6) F(17) 81(2) ? ? ? yes
F(13) P(6) F(18) 148(1) ? ? ? yes
F(14) P(6) F(15) 92(1) ? ? ? yes
F(14) P(6) F(16) 84(1) ? ? ? yes
F(14) P(6) F(17) 176(2) ? ? ? yes
F(14) P(6) F(18) 89(2) ? ? ? yes
F(15) P(6) F(16) 156(1) ? ? ? yes
F(15) P(6) F(17) 90(2) ? ? ? yes
F(15) P(6) F(18) 66(1) ? ? ? yes
F(16) P(6) F(17) 92(2) ? ? ? yes
F(16) P(6) F(18) 137(1) ? ? ? yes
F(17) P(6) F(18) 91(2) ? ? ? yes
P(6) F(7) F(13) 75(2) ? ? ? yes
P(6) F(7) F(17) 69(3) ? ? ? yes
F(13) F(7) F(17) 140(5) ? ? ? yes
P(6) F(8) F(14) 57(1) ? ? ? yes
P(6) F(8) F(15) 70(2) ? ? ? yes
F(14) F(8) F(15) 110(3) ? ? ? yes
P(6) F(9) F(16) 60(1) ? ? ? yes
P(6) F(10) F(14) 61(2) ? ? ? yes
P(6) F(10) F(18) 62(1) ? ? ? yes
F(14) F(10) F(18) 113(3) ? ? ? yes
P(6) F(11) F(14) 67(2) ? ? ? yes
P(6) F(11) F(16) 73(2) ? ? ? yes
F(14) F(11) F(16) 120(4) ? ? ? yes
P(6) F(12) F(15) 66(2) ? ? ? yes
P(6) F(12) F(17) 71(3) ? ? ? yes
P(6) F(12) F(18) 75(2) ? ? ? yes
F(15) F(12) F(17) 114(4) ? ? ? yes
F(15) F(12) F(18) 80(3) ? ? ? yes
F(17) F(12) F(18) 132(5) ? ? ? yes
P(6) F(13) F(7) 60(2) ? ? ? yes
P(6) F(14) F(8) 59(1) ? ? ? yes
P(6) F(14) F(10) 76(2) ? ? ? yes
P(6) F(14) F(11) 63(2) ? ? ? yes
F(8) F(14) F(10) 111(3) ? ? ? yes
F(8) F(14) F(11) 81(3) ? ? ? yes
F(10) F(14) F(11) 123(4) ? ? ? yes
P(6) F(15) F(8) 68(2) ? ? ? yes
P(6) F(15) F(12) 57(1) ? ? ? yes
F(8) F(15) F(12) 125(3) ? ? ? yes
P(6) F(16) F(9) 58(1) ? ? ? yes
P(6) F(16) F(11) 62(2) ? ? ? yes
F(9) F(16) F(11) 111(3) ? ? ? yes
P(6) F(17) F(7) 70(3) ? ? ? yes
P(6) F(17) F(12) 60(3) ? ? ? yes
F(7) F(17) F(12) 116(5) ? ? ? yes
P(6) F(18) F(10) 63(1) ? ? ? yes
P(6) F(18) F(12) 55(2) ? ? ? yes
F(10) F(18) F(12) 118(3) ? ? ? yes
C(63) O(1) C(66) 97(2) ? ? ? yes
Fe(1) C(1) S(1) 128.3(8) ? ? ? yes
Fe(1) C(1) C(2) 71.4(9) ? ? ? yes
Fe(1) C(1) C(5) 70.6(9) ? ? ? yes
S(1) C(1) C(2) 124(1) ? ? ? yes
S(1) C(1) C(5) 126(1) ? ? ? yes
C(2) C(1) C(5) 109(1) ? ? ? yes
Fe(1) C(2) C(1) 67.5(9) ? ? ? yes
Fe(1) C(2) C(3) 69.4(9) ? ? ? yes
C(1) C(2) C(3) 104(1) ? ? ? yes
Fe(1) C(3) C(2) 68.7(8) ? ? ? yes
Fe(1) C(3) C(4) 69.1(9) ? ? ? yes
C(2) C(3) C(4) 108(1) ? ? ? yes
Fe(1) C(4) C(3) 71.4(9) ? ? ? yes
Fe(1) C(4) C(5) 69.8(9) ? ? ? yes
C(3) C(4) C(5) 109(1) ? ? ? yes
Fe(1) C(5) C(1) 68.3(8) ? ? ? yes
Fe(1) C(5) C(4) 69.9(9) ? ? ? yes
C(1) C(5) C(4) 108(1) ? ? ? yes
Fe(1) C(6) S(2) 127.5(8) ? ? ? yes
Fe(1) C(6) C(7) 71.1(8) ? ? ? yes
Fe(1) C(6) C(10) 69.6(8) ? ? ? yes
S(2) C(6) C(7) 125(1) ? ? ? yes
S(2) C(6) C(10) 126(1) ? ? ? yes
C(7) C(6) C(10) 107(1) ? ? ? yes
Fe(1) C(7) C(6) 67.4(8) ? ? ? yes
Fe(1) C(7) C(8) 69.2(9) ? ? ? yes
C(6) C(7) C(8) 105(1) ? ? ? yes
Fe(1) C(8) C(7) 69.9(9) ? ? ? yes
Fe(1) C(8) C(9) 70.1(10) ? ? ? yes
C(7) C(8) C(9) 110(1) ? ? ? yes
Fe(1) C(9) C(8) 69(1) ? ? ? yes
Fe(1) C(9) C(10) 69.0(9) ? ? ? yes
C(8) C(9) C(10) 107(1) ? ? ? yes
Fe(1) C(10) C(6) 68.0(8) ? ? ? yes
Fe(1) C(10) C(9) 70.7(10) ? ? ? yes
C(6) C(10) C(9) 108(1) ? ? ? yes
P(1) C(11) C(12) 107(1) ? ? ? yes
P(2) C(12) C(11) 106(1) ? ? ? yes
P(3) C(13) C(14) 106(1) ? ? ? yes
P(4) C(14) C(13) 108(1) ? ? ? yes
P(1) C(15) C(16) 118(1) ? ? ? yes
P(1) C(15) C(20) 120(1) ? ? ? yes
C(16) C(15) C(20) 119(1) ? ? ? yes
C(15) C(16) C(17) 118(1) ? ? ? yes
C(16) C(17) C(18) 119(2) ? ? ? yes
C(17) C(18) C(19) 124(2) ? ? ? yes
C(18) C(19) C(20) 117(2) ? ? ? yes
C(15) C(20) C(19) 120(1) ? ? ? yes
P(1) C(21) C(22) 121(1) ? ? ? yes
P(1) C(21) C(26) 118(1) ? ? ? yes
C(22) C(21) C(26) 120(1) ? ? ? yes
C(21) C(22) C(23) 120(1) ? ? ? yes
C(22) C(23) C(24) 115(1) ? ? ? yes
C(23) C(24) C(25) 127(1) ? ? ? yes
C(24) C(25) C(26) 119(1) ? ? ? yes
C(21) C(26) C(25) 116(1) ? ? ? yes
P(2) C(27) C(28) 122(1) ? ? ? yes
P(2) C(27) C(32) 119(1) ? ? ? yes
C(28) C(27) C(32) 117(1) ? ? ? yes
C(27) C(28) C(29) 121(1) ? ? ? yes
C(28) C(29) C(30) 119(1) ? ? ? yes
C(29) C(30) C(31) 120(1) ? ? ? yes
C(30) C(31) C(32) 120(1) ? ? ? yes
C(27) C(32) C(31) 119(1) ? ? ? yes
P(2) C(33) C(34) 122(1) ? ? ? yes
P(2) C(33) C(38) 121(1) ? ? ? yes
C(34) C(33) C(38) 116(1) ? ? ? yes
C(33) C(34) C(35) 122(1) ? ? ? yes
C(34) C(35) C(36) 118(2) ? ? ? yes
C(35) C(36) C(37) 121(2) ? ? ? yes
C(36) C(37) C(38) 121(1) ? ? ? yes
C(33) C(38) C(37) 119(1) ? ? ? yes
P(3) C(39) C(40) 122(1) ? ? ? yes
P(3) C(39) C(44) 122(1) ? ? ? yes
C(40) C(39) C(44) 114(1) ? ? ? yes
C(39) C(40) C(41) 125(1) ? ? ? yes
C(40) C(41) C(42) 118(1) ? ? ? yes
C(41) C(42) C(43) 119(2) ? ? ? yes
C(42) C(43) C(44) 122(2) ? ? ? yes
C(39) C(44) C(43) 119(1) ? ? ? yes
P(3) C(45) C(46) 115(1) ? ? ? yes
P(3) C(45) C(50) 116(1) ? ? ? yes
C(46) C(45) C(50) 127(1) ? ? ? yes
C(45) C(46) C(47) 116(1) ? ? ? yes
C(46) C(47) C(48) 110(1) ? ? ? yes
C(47) C(48) C(49) 135(2) ? ? ? yes
C(48) C(49) C(50) 113(2) ? ? ? yes
C(45) C(50) C(49) 115(1) ? ? ? yes
P(4) C(51) C(52) 119(1) ? ? ? yes
P(4) C(51) C(56) 121(1) ? ? ? yes
C(52) C(51) C(56) 118(1) ? ? ? yes
C(51) C(52) C(53) 120(1) ? ? ? yes
C(52) C(53) C(54) 121(1) ? ? ? yes
C(53) C(54) C(55) 118(1) ? ? ? yes
C(54) C(55) C(56) 122(1) ? ? ? yes
C(51) C(56) C(55) 119(1) ? ? ? yes
P(4) C(57) C(58) 119(1) ? ? ? yes
P(4) C(57) C(62) 119(1) ? ? ? yes
C(58) C(57) C(62) 121(1) ? ? ? yes
C(57) C(58) C(59) 117(1) ? ? ? yes
C(58) C(59) C(60) 118(2) ? ? ? yes
C(59) C(60) C(61) 127(2) ? ? ? yes
C(60) C(61) C(62) 113(1) ? ? ? yes
C(57) C(62) C(61) 121(1) ? ? ? yes
O(1) C(63) C(64) 106(4) ? ? ? yes
C(63) C(64) C(65) 100(3) ? ? ? yes
C(64) C(65) C(66) 103(2) ? ? ? yes
O(1) C(66) C(65) 101(2) ? ? ? yes

loop_
_geom_bond_atom_site_label_1
_geom_bond_atom_site_label_2
_geom_bond_distance
_geom_bond_site_symmetry_1
_geom_bond_site_symmetry_2
_geom_bond_publ_flag
Ni(1) S(1) 2.250(4) ? ? yes
Ni(1) S(2) 2.229(4) ? ? yes
Ni(1) P(1) 2.183(4) ? ? yes
Ni(1) P(2) 2.174(4) ? ? yes
Ni(2) S(1) 2.251(4) ? ? yes
Ni(2) S(2) 2.229(4) ? ? yes
Ni(2) P(3) 2.180(4) ? ? yes
Ni(2) P(4) 2.216(5) ? ? yes
Fe(1) C(1) 1.99(1) ? ? yes
Fe(1) C(2) 2.04(1) ? ? yes
Fe(1) C(3) 2.05(1) ? ? yes
Fe(1) C(4) 2.02(2) ? ? yes
Fe(1) C(5) 2.02(2) ? ? yes
Fe(1) C(6) 2.00(1) ? ? yes
Fe(1) C(7) 2.05(1) ? ? yes
Fe(1) C(8) 2.04(2) ? ? yes
Fe(1) C(9) 2.04(2) ? ? yes
Fe(1) C(10) 2.02(1) ? ? yes
S(1) C(1) 1.80(2) ? ? yes
S(2) C(6) 1.75(1) ? ? yes
P(1) C(11) 1.82(2) ? ? yes
P(1) C(15) 1.80(1) ? ? yes
P(1) C(21) 1.83(1) ? ? yes
P(2) C(12) 1.82(1) ? ? yes
P(2) C(27) 1.80(1) ? ? yes
P(2) C(33) 1.80(2) ? ? yes
P(3) C(13) 1.83(2) ? ? yes
P(3) C(39) 1.77(2) ? ? yes
P(3) C(45) 1.89(2) ? ? yes
P(4) C(14) 1.83(2) ? ? yes
P(4) C(51) 1.79(2) ? ? yes
P(4) C(57) 1.84(2) ? ? yes
P(5) F(1) 1.59(1) ? ? yes
P(5) F(2) 1.56(1) ? ? yes
P(5) F(3) 1.51(2) ? ? yes
P(5) F(4) 1.53(1) ? ? yes
P(5) F(5) 1.60(1) ? ? yes
P(5) F(6) 1.56(2) ? ? yes
P(6) F(7) 1.59(3) ? ? yes
P(6) F(8) 1.57(3) ? ? yes
P(6) F(9) 1.59(2) ? ? yes
P(6) F(10) 1.71(3) ? ? yes
P(6) F(11) 1.50(3) ? ? yes
P(6) F(12) 1.45(4) ? ? yes
P(6) F(13) 1.77(4) ? ? yes
P(6) F(14) 1.55(4) ? ? yes
P(6) F(15) 1.58(3) ? ? yes
P(6) F(16) 1.62(3) ? ? yes
P(6) F(17) 1.58(5) ? ? yes
P(6) F(18) 1.70(4) ? ? yes
F(7) F(13) 1.25(4) ? ? yes
F(7) F(17) 1.08(6) ? ? yes
F(8) F(14) 1.63(4) ? ? yes
F(8) F(15) 1.10(4) ? ? yes
F(9) F(16) 1.62(3) ? ? yes
F(10) F(14) 1.18(4) ? ? yes
F(10) F(18) 1.54(4) ? ? yes
F(11) F(14) 1.27(4) ? ? yes
F(11) F(16) 1.19(4) ? ? yes
F(12) F(15) 1.43(5) ? ? yes
F(12) F(17) 1.23(6) ? ? yes
F(12) F(18) 1.33(5) ? ? yes
O(1) C(63) 1.38(5) ? ? yes
O(1) C(66) 1.44(3) ? ? yes
C(1) C(2) 1.41(2) ? ? yes
C(1) C(5) 1.41(2) ? ? yes
C(2) C(3) 1.46(2) ? ? yes
C(3) C(4) 1.37(2) ? ? yes
C(4) C(5) 1.39(2) ? ? yes
C(6) C(7) 1.44(2) ? ? yes
C(6) C(10) 1.45(2) ? ? yes
C(7) C(8) 1.43(2) ? ? yes
C(8) C(9) 1.39(2) ? ? yes
C(9) C(10) 1.40(2) ? ? yes
C(11) C(12) 1.54(2) ? ? yes
C(13) C(14) 1.51(2) ? ? yes
C(15) C(16) 1.37(2) ? ? yes
C(15) C(20) 1.40(2) ? ? yes
C(16) C(17) 1.43(2) ? ? yes
C(17) C(18) 1.32(2) ? ? yes
C(18) C(19) 1.33(2) ? ? yes
C(19) C(20) 1.42(2) ? ? yes
C(21) C(22) 1.35(2) ? ? yes
C(21) C(26) 1.42(2) ? ? yes
C(22) C(23) 1.43(2) ? ? yes
C(23) C(24) 1.34(2) ? ? yes
C(24) C(25) 1.30(2) ? ? yes
C(25) C(26) 1.40(2) ? ? yes
C(27) C(28) 1.39(2) ? ? yes
C(27) C(32) 1.39(2) ? ? yes
C(28) C(29) 1.38(2) ? ? yes
C(29) C(30) 1.36(2) ? ? yes
C(30) C(31) 1.34(2) ? ? yes
C(31) C(32) 1.41(2) ? ? yes
C(33) C(34) 1.37(2) ? ? yes
C(33) C(38) 1.41(2) ? ? yes
C(34) C(35) 1.42(2) ? ? yes
C(35) C(36) 1.33(2) ? ? yes
C(36) C(37) 1.31(2) ? ? yes
C(37) C(38) 1.41(2) ? ? yes
C(39) C(40) 1.35(2) ? ? yes
C(39) C(44) 1.43(2) ? ? yes
C(40) C(41) 1.38(2) ? ? yes
C(41) C(42) 1.35(2) ? ? yes
C(42) C(43) 1.33(2) ? ? yes
C(43) C(44) 1.38(2) ? ? yes
C(45) C(46) 1.36(2) ? ? yes
C(45) C(50) 1.35(2) ? ? yes
C(46) C(47) 1.46(2) ? ? yes
C(47) C(48) 1.33(2) ? ? yes
C(48) C(49) 1.31(2) ? ? yes
C(49) C(50) 1.45(2) ? ? yes
C(51) C(52) 1.39(2) ? ? yes
C(51) C(56) 1.39(2) ? ? yes
C(52) C(53) 1.40(2) ? ? yes
C(53) C(54) 1.37(2) ? ? yes
C(54) C(55) 1.37(2) ? ? yes
C(55) C(56) 1.39(2) ? ? yes
C(57) C(58) 1.37(2) ? ? yes
C(57) C(62) 1.35(2) ? ? yes
C(58) C(59) 1.44(2) ? ? yes
C(59) C(60) 1.29(2) ? ? yes
C(60) C(61) 1.37(2) ? ? yes
C(61) C(62) 1.42(2) ? ? yes
C(63) C(64) 1.34(5) ? ? yes
C(64) C(65) 1.51(4) ? ? yes
C(65) C(66) 1.45(3) ? ? yes
